data_4075301
loop_
_publ_author_name
'Shen, Hao'
'Chan, Hoi-Shan'
'Xie, Zuowei'

_publ_section_title
;
 Synthesis and Structural Characterization of New Carboranyl-Indenyl
 Ligands and Their Lanthanide Complexes
;
_journal_issue 10
_journal_name_full Organometallics
_journal_page_first 2617
_journal_paper_doi 10.1021/om0601955
_journal_volume 25
_journal_year 2006
_chemical_formula_sum 'C11 H20 B10 O'
_chemical_formula_weight 276.37
_chemical_name_systematic
; 
 ? 
;
_space_group_IT_number 15
_symmetry_cell_setting monoclinic
_symmetry_space_group_name_Hall '-C 2yc'
_symmetry_space_group_name_H-M 'C 1 2/c 1'
_atom_sites_solution_hydrogens geom
_atom_sites_solution_primary direct
_atom_sites_solution_secondary difmap
_audit_creation_method SHELXL-97
_cell_angle_alpha 90.00
_cell_angle_beta 90.1270(10)
_cell_angle_gamma 90.00
_cell_formula_units_Z 16
_cell_length_a 22.7062(11)
_cell_length_b 13.0574(7)
_cell_length_c 21.1070(10)
_cell_measurement_temperature 293(2)
_cell_volume 6257.9(5)
_computing_cell_refinement 'Bruker SMART'
_computing_data_collection 'Bruker SMART'
_computing_data_reduction 'Bruker SHELXTL'
_computing_molecular_graphics 'Bruker SHELXTL'
_computing_publication_material 'Bruker SHELXTL'
_computing_structure_refinement 'SHELXL-97 (Sheldrick, 1997)'
_computing_structure_solution 'SHELXS-97 (Sheldrick, 1990)'
_diffrn_ambient_temperature 293(2)
_diffrn_measured_fraction_theta_full 1.000
_diffrn_measured_fraction_theta_max 1.000
_diffrn_measurement_device_type 'CCD area detector'
_diffrn_measurement_method 'phi and omega scans'
_diffrn_radiation_monochromator graphite
_diffrn_radiation_source 'fine-focus sealed tube'
_diffrn_radiation_type MoK\a
_diffrn_radiation_wavelength 0.71073
_diffrn_reflns_av_R_equivalents 0.0379
_diffrn_reflns_av_sigmaI/netI 0.0367
_diffrn_reflns_limit_h_max 16
_diffrn_reflns_limit_h_min -26
_diffrn_reflns_limit_k_max 15
_diffrn_reflns_limit_k_min -14
_diffrn_reflns_limit_l_max 25
_diffrn_reflns_limit_l_min -25
_diffrn_reflns_number 16557
_diffrn_reflns_theta_full 25.00
_diffrn_reflns_theta_max 25.00
_diffrn_reflns_theta_min 1.79
_exptl_absorpt_coefficient_mu 0.061
_exptl_absorpt_correction_T_max 0.9940
_exptl_absorpt_correction_T_min 0.9880
_exptl_absorpt_correction_type sadabs
_exptl_crystal_colour colorless
_exptl_crystal_density_diffrn 1.173
_exptl_crystal_density_method 'not measured'
_exptl_crystal_description prism
_exptl_crystal_F_000 2304
_exptl_crystal_size_max 0.20
_exptl_crystal_size_mid 0.15
_exptl_crystal_size_min 0.10
_refine_diff_density_max 0.335
_refine_diff_density_min -0.371
_refine_diff_density_rms 0.046
_refine_ls_extinction_method none
_refine_ls_goodness_of_fit_ref 1.091
_refine_ls_hydrogen_treatment riding
_refine_ls_matrix_type full
_refine_ls_number_parameters 397
_refine_ls_number_reflns 5508
_refine_ls_number_restraints 0
_refine_ls_restrained_S_all 1.091
_refine_ls_R_factor_all 0.0924
_refine_ls_R_factor_gt 0.0625
_refine_ls_shift/su_max 0.000
_refine_ls_shift/su_mean 0.000
_refine_ls_structure_factor_coef Fsqd
_refine_ls_weighting_details 'calc w=1/[\s^2^(Fo^2^)+(0.1197P)^2^+2.2296P] where P=(Fo^2^+2Fc^2^)/3'
_refine_ls_weighting_scheme calc
_refine_ls_wR_factor_gt 0.1801
_refine_ls_wR_factor_ref 0.2097
_reflns_number_gt 3746
_reflns_number_total 5508
_reflns_threshold_expression >2sigma(I)
_cod_data_source_file om0601955si20060228_111331.cif
_cod_data_source_block 3
_cod_depositor_comments
;
The following automatic conversions were performed:

'_symmetry_cell_setting' value 'MONOCLINIC' changed to 'monoclinic'
according to /home/saulius/struct/CIF-dictionaries/cif_core.dic
dictionary named 'cif_core.dic' version 2.4.1 from 2010-06-29.

Automatic conversion script
Id: cif_fix_values 1715 2011-07-08 13:25:40Z adriana 
;
_cod_original_sg_symbol_H-M C2/c
_cod_database_code 4075301

loop_
_symmetry_equiv_pos_as_xyz
'x, y, z'
'-x, y, -z+1/2'
'x+1/2, y+1/2, z'
'-x+1/2, y+1/2, -z+1/2'
'-x, -y, -z'
'x, -y, z-1/2'
'-x+1/2, -y+1/2, -z'
'x+1/2, -y+1/2, z-1/2'

loop_
_atom_site_label
_atom_site_type_symbol
_atom_site_fract_x
_atom_site_fract_y
_atom_site_fract_z
_atom_site_U_iso_or_equiv
_atom_site_adp_type
_atom_site_occupancy
_atom_site_symmetry_multiplicity
_atom_site_calc_flag
_atom_site_refinement_flags
O1 O 0.27249(8) 0.29547(15) 0.09195(9) 0.0600(6) Uani 1 1 d .
H1A H 0.2389 0.3013 0.0781 0.090 Uiso 1 1 calc R
O1' O 0.17146(8) 0.24642(19) 0.02260(9) 0.0711(7) Uani 1 1 d .
H1'A H 0.1958 0.2717 0.0467 0.107 Uiso 1 1 calc R
C1 C 0.27894(10) 0.40348(17) 0.25515(11) 0.0373(6) Uani 1 1 d .
C1' C 0.01068(10) 0.22619(16) 0.04678(10) 0.0330(5) Uani 1 1 d .
C2 C 0.23905(13) 0.4191(2) 0.32093(13) 0.0560(8) Uani 1 1 d .
H2 H 0.1912 0.4059 0.3204 0.067 Uiso 1 1 calc R
C2' C -0.05236(13) 0.2811(2) 0.01924(15) 0.0629(8) Uani 1 1 d .
H2' H -0.0553 0.3210 -0.0266 0.075 Uiso 1 1 calc R
C11 C 0.24888(10) 0.36355(19) 0.19411(11) 0.0395(6) Uani 1 1 d .
H11A H 0.2402 0.2905 0.1991 0.047 Uiso 1 1 calc R
C11' C 0.06842(10) 0.22223(18) 0.00832(10) 0.0353(5) Uani 1 1 d .
H11B H 0.0844 0.1526 0.0111 0.042 Uiso 1 1 calc R
C12 C 0.19265(10) 0.41992(18) 0.17834(11) 0.0398(6) Uani 1 1 d .
C12' C 0.06060(10) 0.24888(18) -0.06119(11) 0.0372(6) Uani 1 1 d .
C13 C 0.13748(11) 0.4106(2) 0.20608(12) 0.0462(6) Uani 1 1 d .
H13A H 0.1308 0.3618 0.2373 0.055 Uiso 1 1 calc R
C13' C 0.03447(12) 0.1910(2) -0.10867(12) 0.0510(7) Uani 1 1 d .
H13B H 0.0192 0.1265 -0.0999 0.061 Uiso 1 1 calc R
C14 C 0.09273(12) 0.4751(2) 0.18646(14) 0.0551(7) Uani 1 1 d .
H14A H 0.0558 0.4702 0.2051 0.066 Uiso 1 1 calc R
C14' C 0.03157(15) 0.2307(3) -0.16903(14) 0.0690(9) Uani 1 1 d .
H14B H 0.0133 0.1933 -0.2010 0.083 Uiso 1 1 calc R
C15 C 0.10226(14) 0.5466(2) 0.13949(14) 0.0611(8) Uani 1 1 d .
H15A H 0.0719 0.5904 0.1274 0.073 Uiso 1 1 calc R
C15' C 0.05543(15) 0.3251(3) -0.18272(14) 0.0674(9) Uani 1 1 d .
H15B H 0.0532 0.3510 -0.2237 0.081 Uiso 1 1 calc R
C16 C 0.15628(14) 0.5537(2) 0.11025(14) 0.0572(7) Uani 1 1 d .
H16A H 0.1623 0.6012 0.0781 0.069 Uiso 1 1 calc R
C16' C 0.08251(15) 0.3811(2) -0.13605(14) 0.0631(8) Uani 1 1 d .
H16B H 0.0991 0.4444 -0.1455 0.076 Uiso 1 1 calc R
C17 C 0.20163(12) 0.4894(2) 0.12927(12) 0.0459(6) Uani 1 1 d .
C17' C 0.08520(12) 0.34312(19) -0.07464(12) 0.0458(6) Uani 1 1 d .
C18 C 0.26360(12) 0.4809(2) 0.10510(13) 0.0578(8) Uani 1 1 d .
H18A H 0.2876 0.5376 0.1200 0.069 Uiso 1 1 calc R
H18B H 0.2643 0.4797 0.0592 0.069 Uiso 1 1 calc R
C18' C 0.11227(14) 0.3887(2) -0.01681(13) 0.0617(8) Uani 1 1 d .
H18C H 0.0876 0.4425 0.0004 0.074 Uiso 1 1 calc R
H18D H 0.1509 0.4168 -0.0260 0.074 Uiso 1 1 calc R
C19 C 0.28535(11) 0.3794(2) 0.13251(12) 0.0484(7) Uani 1 1 d .
H19A H 0.3276 0.3826 0.1420 0.058 Uiso 1 1 calc R
C19' C 0.11689(10) 0.2981(2) 0.02947(12) 0.0466(7) Uani 1 1 d .
H19B H 0.1108 0.3204 0.0733 0.056 Uiso 1 1 calc R
B3 B 0.28454(15) 0.3163(2) 0.31688(15) 0.0519(8) Uani 1 1 d .
H3 H 0.2689 0.2367 0.3139 0.062 Uiso 1 1 calc R
B3' B -0.04606(12) 0.1495(2) 0.02420(14) 0.0448(7) Uani 1 1 d .
H3' H -0.0445 0.1021 -0.0188 0.054 Uiso 1 1 calc R
B4 B 0.34619(14) 0.3604(3) 0.27603(16) 0.0541(8) Uani 1 1 d .
H4 H 0.3717 0.3082 0.2458 0.065 Uiso 1 1 calc R
B4' B -0.00544(13) 0.1220(2) 0.09071(15) 0.0471(8) Uani 1 1 d .
H4' H 0.0237 0.0547 0.0917 0.057 Uiso 1 1 calc R
B5 B 0.33567(15) 0.4886(3) 0.25455(16) 0.0580(9) Uani 1 1 d .
H5 H 0.3540 0.5215 0.2109 0.070 Uiso 1 1 calc R
B5' B 0.01539(14) 0.2323(3) 0.12737(14) 0.0532(8) Uani 1 1 d .
H5' H 0.0575 0.2397 0.1528 0.064 Uiso 1 1 calc R
B6 B 0.26625(15) 0.5253(2) 0.28277(16) 0.0529(8) Uani 1 1 d .
H6 H 0.2386 0.5817 0.2580 0.063 Uiso 1 1 calc R
B6' B -0.01390(14) 0.3343(2) 0.08324(16) 0.0521(8) Uani 1 1 d .
H6' H 0.0083 0.4089 0.0796 0.063 Uiso 1 1 calc R
B7 B 0.27921(17) 0.3871(3) 0.38696(16) 0.0640(10) Uani 1 1 d .
H7 H 0.2601 0.3539 0.4302 0.077 Uiso 1 1 calc R
B7' B -0.11132(13) 0.2070(3) 0.04865(16) 0.0516(8) Uani 1 1 d .
H7' H -0.1529 0.1981 0.0225 0.062 Uiso 1 1 calc R
B8 B 0.34875(16) 0.3505(3) 0.35923(18) 0.0627(10) Uani 1 1 d .
H8 H 0.3757 0.2934 0.3843 0.075 Uiso 1 1 calc R
B8' B -0.08072(14) 0.1056(2) 0.09357(18) 0.0565(9) Uani 1 1 d .
H8' H -0.1020 0.0301 0.0968 0.068 Uiso 1 1 calc R
B9 B 0.38052(15) 0.4561(3) 0.32017(18) 0.0637(9) Uani 1 1 d .
H9 H 0.4285 0.4675 0.3194 0.076 Uiso 1 1 calc R
B9' B -0.04225(16) 0.1584(3) 0.15806(17) 0.0677(11) Uani 1 1 d .
H9' H -0.0386 0.1178 0.2035 0.081 Uiso 1 1 calc R
B10 B 0.33037(17) 0.5601(3) 0.32503(17) 0.0625(10) Uani 1 1 d .
H10 H 0.3452 0.6402 0.3278 0.075 Uiso 1 1 calc R
B10' B -0.04832(15) 0.2926(3) 0.15365(17) 0.0655(10) Uani 1 1 d .
H10' H -0.0487 0.3404 0.1966 0.079 Uiso 1 1 calc R
B11 B 0.26769(16) 0.5157(3) 0.36659(17) 0.0637(10) Uani 1 1 d .
H11 H 0.2409 0.5663 0.3967 0.076 Uiso 1 1 calc R
B11' B -0.09146(14) 0.3231(2) 0.08642(17) 0.0557(9) Uani 1 1 d .
H11' H -0.1204 0.3907 0.0852 0.067 Uiso 1 1 calc R
B12 B 0.33886(16) 0.4750(3) 0.38937(16) 0.0588(9) Uani 1 1 d .
H12 H 0.3594 0.4999 0.4340 0.071 Uiso 1 1 calc R
B12' B -0.10912(14) 0.2146(2) 0.13222(16) 0.0513(8) Uani 1 1 d .
H12' H -0.1495 0.2114 0.1608 0.062 Uiso 1 1 calc R

loop_
_atom_site_aniso_label
_atom_site_aniso_U_11
_atom_site_aniso_U_22
_atom_site_aniso_U_33
_atom_site_aniso_U_23
_atom_site_aniso_U_13
_atom_site_aniso_U_12
O1 0.0449(11) 0.0822(14) 0.0528(11) -0.0245(10) -0.0010(9) -0.0044(10)
O1' 0.0311(10) 0.131(2) 0.0508(12) -0.0164(12) -0.0003(8) 0.0010(11)
C1 0.0343(13) 0.0383(13) 0.0395(13) -0.0006(10) 0.0026(10) -0.0043(10)
C1' 0.0323(12) 0.0341(12) 0.0327(12) 0.0019(9) 0.0003(10) -0.0011(10)
C2 0.0494(16) 0.0719(19) 0.0468(16) -0.0078(13) 0.0001(13) -0.0024(14)
C2' 0.0509(18) 0.076(2) 0.0615(19) 0.0157(15) 0.0006(14) 0.0085(15)
C11 0.0348(13) 0.0436(13) 0.0401(13) -0.0053(11) 0.0018(10) -0.0066(11)
C11' 0.0328(12) 0.0399(13) 0.0332(12) -0.0016(10) 0.0018(10) 0.0007(10)
C12 0.0365(13) 0.0468(14) 0.0362(13) -0.0069(11) -0.0009(10) -0.0080(11)
C12' 0.0346(13) 0.0439(14) 0.0329(13) -0.0014(10) 0.0035(10) -0.0015(10)
C13 0.0376(14) 0.0580(16) 0.0429(14) -0.0042(12) 0.0002(11) -0.0094(12)
C13' 0.0583(17) 0.0573(16) 0.0374(14) -0.0047(12) 0.0003(12) -0.0145(14)
C14 0.0386(15) 0.0707(19) 0.0560(17) -0.0124(15) -0.0025(13) -0.0006(14)
C14' 0.075(2) 0.096(2) 0.0361(15) -0.0051(15) -0.0078(14) -0.0180(19)
C15 0.0571(19) 0.0597(18) 0.0666(19) -0.0106(15) -0.0123(15) 0.0100(15)
C15' 0.075(2) 0.087(2) 0.0401(16) 0.0158(16) 0.0000(15) 0.0008(18)
C16 0.069(2) 0.0506(16) 0.0523(17) 0.0040(13) -0.0078(15) -0.0053(15)
C16' 0.078(2) 0.0561(17) 0.0554(18) 0.0131(14) 0.0097(16) -0.0116(16)
C17 0.0482(15) 0.0492(15) 0.0403(14) -0.0017(11) -0.0033(12) -0.0118(12)
C17' 0.0486(15) 0.0470(15) 0.0418(14) -0.0017(11) 0.0062(12) -0.0075(12)
C18 0.0536(17) 0.076(2) 0.0438(15) 0.0057(14) 0.0073(13) -0.0183(15)
C18' 0.068(2) 0.0600(18) 0.0569(17) -0.0066(14) 0.0101(15) -0.0295(15)
C19 0.0347(14) 0.0693(18) 0.0411(14) -0.0127(13) 0.0040(11) -0.0110(12)
C19' 0.0321(13) 0.0726(18) 0.0350(13) -0.0123(12) 0.0046(10) -0.0090(12)
B3 0.058(2) 0.0436(17) 0.0536(19) 0.0059(14) -0.0130(16) -0.0070(15)
B3' 0.0329(15) 0.0557(18) 0.0458(16) -0.0111(14) 0.0041(13) -0.0080(13)
B4 0.0357(16) 0.066(2) 0.060(2) -0.0161(16) -0.0021(14) 0.0031(15)
B4' 0.0330(15) 0.0468(17) 0.0614(19) 0.0204(14) 0.0087(14) 0.0036(13)
B5 0.055(2) 0.067(2) 0.0520(19) 0.0008(16) -0.0009(15) -0.0325(17)
B5' 0.0370(16) 0.089(2) 0.0334(15) -0.0001(15) 0.0035(13) -0.0087(16)
B6 0.065(2) 0.0354(16) 0.0584(19) -0.0049(14) -0.0215(16) 0.0023(14)
B6' 0.0446(17) 0.0428(17) 0.069(2) -0.0143(15) 0.0183(15) -0.0068(14)
B7 0.069(2) 0.083(2) 0.0403(18) 0.0042(17) -0.0061(16) -0.018(2)
B7' 0.0319(16) 0.066(2) 0.0568(19) -0.0053(16) -0.0027(14) -0.0019(14)
B8 0.064(2) 0.0509(19) 0.073(2) -0.0025(17) -0.0287(19) 0.0082(16)
B8' 0.0434(18) 0.0413(17) 0.085(2) 0.0041(16) 0.0171(17) -0.0067(14)
B9 0.0394(18) 0.078(2) 0.074(2) -0.0093(19) -0.0122(16) -0.0081(17)
B9' 0.050(2) 0.100(3) 0.053(2) 0.029(2) 0.0101(16) 0.0024(19)
B10 0.077(2) 0.0419(18) 0.069(2) -0.0039(15) -0.0261(19) -0.0142(17)
B10' 0.048(2) 0.093(3) 0.056(2) -0.0263(19) 0.0156(16) -0.0150(19)
B11 0.059(2) 0.075(2) 0.057(2) -0.0246(18) -0.0087(17) 0.0122(18)
B11' 0.0446(18) 0.0396(16) 0.083(2) -0.0006(15) 0.0151(17) 0.0068(14)
B12 0.062(2) 0.059(2) 0.055(2) -0.0080(16) -0.0201(16) -0.0009(17)
B12' 0.0384(17) 0.0602(19) 0.0553(19) 0.0005(15) 0.0124(14) -0.0048(14)

loop_
_atom_type_symbol
_atom_type_description
_atom_type_scat_dispersion_real
_atom_type_scat_dispersion_imag
_atom_type_scat_source
C C 0.0033 0.0016 'International Tables Vol C Tables 4.2.6.8 and 6.1.1.4'
H H 0.0000 0.0000 'International Tables Vol C Tables 4.2.6.8 and 6.1.1.4'
B B 0.0013 0.0007 'International Tables Vol C Tables 4.2.6.8 and 6.1.1.4'
O O 0.0106 0.0060 'International Tables Vol C Tables 4.2.6.8 and 6.1.1.4'

loop_
_geom_angle_atom_site_label_1
_geom_angle_atom_site_label_2
_geom_angle_atom_site_label_3
_geom_angle
C11 C1 C2 119.60(19)
C11 C1 B4 120.2(2)
C2 C1 B4 108.4(2)
C11 C1 B5 123.1(2)
C2 C1 B5 109.8(2)
B4 C1 B5 62.24(19)
C11 C1 B6 121.4(2)
C2 C1 B6 60.91(17)
B4 C1 B6 111.9(2)
B5 C1 B6 61.68(19)
C11 C1 B3 115.84(19)
C2 C1 B3 59.69(17)
B4 C1 B3 61.28(18)
B5 C1 B3 112.3(2)
B6 C1 B3 111.4(2)
C11' C1' B4' 116.56(19)
C11' C1' B3' 118.49(18)
B4' C1' B3' 60.90(17)
C11' C1' B6' 123.03(19)
B4' C1' B6' 110.4(2)
B3' C1' B6' 111.5(2)
C11' C1' C2' 123.29(19)
B4' C1' C2' 110.13(19)
B3' C1' C2' 61.03(17)
B6' C1' C2' 61.89(18)
C11' C1' B5' 118.30(19)
B4' C1' B5' 60.19(18)
B3' C1' B5' 110.67(19)
B6' C1' B5' 62.00(19)
C2' C1' B5' 111.8(2)
C1 C2 B3 61.98(17)
C1 C2 B11 110.6(2)
B3 C2 B11 112.4(2)
C1 C2 B7 110.9(2)
B3 C2 B7 61.7(2)
B11 C2 B7 61.5(2)
C1 C2 B6 60.89(16)
B3 C2 B6 113.3(2)
B11 C2 B6 62.2(2)
B7 C2 B6 112.7(2)
C1' C2' B3' 59.39(15)
C1' C2' B6' 59.06(16)
B3' C2' B6' 107.9(2)
C1' C2' B11' 106.3(2)
B3' C2' B11' 107.6(2)
B6' C2' B11' 60.46(19)
C1' C2' B7' 106.7(2)
B3' C2' B7' 59.75(17)
B6' C2' B7' 108.9(2)
B11' C2' B7' 60.27(18)
C12 C11 C1 112.98(19)
C12 C11 C19 101.7(2)
C1 C11 C19 114.59(19)
C12' C11' C1' 113.74(19)
C12' C11' C19' 102.34(18)
C1' C11' C19' 115.55(18)
C13 C12 C17 120.3(2)
C13 C12 C11 128.8(2)
C17 C12 C11 110.9(2)
C17' C12' C13' 120.6(2)
C17' C12' C11' 110.9(2)
C13' C12' C11' 128.5(2)
C14 C13 C12 118.9(3)
C14' C13' C12' 118.9(3)
C15 C14 C13 120.7(3)
C15' C14' C13' 120.9(3)
C16 C15 C14 120.6(3)
C16' C15' C14' 120.1(3)
C15 C16 C17 119.4(3)
C15' C16' C17' 119.9(3)
C16 C17 C12 120.0(3)
C16 C17 C18 129.9(2)
C12 C17 C18 110.1(2)
C12' C17' C16' 119.5(2)
C12' C17' C18' 110.7(2)
C16' C17' C18' 129.7(3)
C17 C18 C19 103.8(2)
C17' C18' C19' 103.9(2)
O1 C19 C18 112.0(2)
O1 C19 C11 107.0(2)
C18 C19 C11 105.0(2)
O1' C19' C18' 111.1(2)
O1' C19' C11' 106.6(2)
C18' C19' C11' 105.2(2)
C2 B3 C1 58.32(16)
C2 B3 B4 104.7(2)
C1 B3 B4 57.97(17)
C2 B3 B7 59.71(19)
C1 B3 B7 106.5(2)
B4 B3 B7 107.5(2)
C2 B3 B8 106.0(2)
C1 B3 B8 105.9(2)
B4 B3 B8 60.3(2)
B7 B3 B8 59.8(2)
C1' B3' B4' 59.22(15)
C1' B3' C2' 59.58(16)
B4' B3' C2' 107.6(2)
C1' B3' B7' 108.0(2)
B4' B3' B7' 107.7(2)
C2' B3' B7' 61.23(18)
C1' B3' B8' 107.4(2)
B4' B3' B8' 59.44(18)
C2' B3' B8' 109.7(2)
B7' B3' B8' 60.74(18)
C1 B4 B3 60.75(17)
C1 B4 B9 107.7(2)
B3 B4 B9 109.3(2)
C1 B4 B5 59.32(17)
B3 B4 B5 109.5(2)
B9 B4 B5 60.9(2)
C1 B4 B8 108.2(2)
B3 B4 B8 60.51(19)
B9 B4 B8 60.4(2)
B5 B4 B8 109.4(2)
C1' B4' B5' 60.44(16)
C1' B4' B3' 59.88(16)
B5' B4' B3' 110.0(2)
C1' B4' B9' 109.7(2)
B5' B4' B9' 61.6(2)
B3' B4' B9' 110.9(2)
C1' B4' B8' 109.6(2)
B5' B4' B8' 111.3(2)
B3' B4' B8' 61.54(18)
B9' B4' B8' 61.4(2)
C1 B5 B4 58.43(16)
C1 B5 B6 59.66(16)
B4 B5 B6 107.2(2)
C1 B5 B10 106.7(2)
B4 B5 B10 107.3(2)
B6 B5 B10 60.3(2)
C1 B5 B9 105.8(2)
B4 B5 B9 59.3(2)
B6 B5 B9 108.4(2)
B10 B5 B9 60.4(2)
B4' B5' C1' 59.37(16)
B4' B5' B10' 107.3(2)
C1' B5' B10' 106.8(2)
B4' B5' B9' 59.7(2)
C1' B5' B9' 107.3(2)
B10' B5' B9' 60.6(2)
B4' B5' B6' 107.2(2)
C1' B5' B6' 58.90(16)
B10' B5' B6' 60.7(2)
B9' B5' B6' 109.4(2)
C1 B6 C2 58.20(15)
C1 B6 B5 58.66(17)
C2 B6 B5 105.2(2)
C1 B6 B10 105.7(2)
C2 B6 B10 105.5(2)
B5 B6 B10 60.1(2)
C1 B6 B11 105.7(2)
C2 B6 B11 58.78(19)
B5 B6 B11 107.8(2)
B10 B6 B11 60.1(2)
C1' B6' C2' 59.05(16)
C1' B6' B5' 59.11(16)
C2' B6' B5' 107.2(2)
C1' B6' B10' 105.7(2)
C2' B6' B10' 107.8(2)
B5' B6' B10' 59.2(2)
C1' B6' B11' 106.0(2)
C2' B6' B11' 60.09(19)
B5' B6' B11' 107.1(2)
B10' B6' B11' 60.0(2)
C2 B7 B3 58.62(18)
C2 B7 B8 105.8(2)
B3 B7 B8 60.6(2)
C2 B7 B11 59.23(19)
B3 B7 B11 108.0(2)
B8 B7 B11 108.2(3)
C2 B7 B12 105.6(2)
B3 B7 B12 108.2(3)
B8 B7 B12 59.9(2)
B11 B7 B12 60.1(2)
B3' B7' B12' 107.4(2)
B3' B7' C2' 59.02(17)
B12' B7' C2' 107.5(2)
B3' B7' B8' 60.19(18)
B12' B7' B8' 59.83(19)
C2' B7' B8' 107.5(2)
B3' B7' B11' 106.6(2)
B12' B7' B11' 59.72(19)
C2' B7' B11' 59.76(18)
B8' B7' B11' 107.5(2)
B7 B8 B12 60.8(2)
B7 B8 B4 106.6(2)
B12 B8 B4 106.8(2)
B7 B8 B9 108.3(2)
B12 B8 B9 59.9(2)
B4 B8 B9 59.3(2)
B7 B8 B3 59.6(2)
B12 B8 B3 108.1(2)
B4 B8 B3 59.23(18)
B9 B8 B3 107.4(2)
B4' B8' B9' 59.14(19)
B4' B8' B3' 59.02(17)
B9' B8' B3' 107.1(2)
B4' B8' B12' 106.2(2)
B9' B8' B12' 60.4(2)
B3' B8' B12' 106.6(2)
B4' B8' B7' 106.1(2)
B9' B8' B7' 108.4(2)
B3' B8' B7' 59.07(18)
B12' B8' B7' 60.02(18)
B4 B9 B12 107.7(2)
B4 B9 B8 60.4(2)
B12 B9 B8 60.0(2)
B4 B9 B5 59.80(19)
B12 B9 B5 107.9(2)
B8 B9 B5 108.6(2)
B4 B9 B10 107.1(2)
B12 B9 B10 59.9(2)
B8 B9 B10 108.0(3)
B5 B9 B10 59.6(2)
B4' B9' B5' 58.74(18)
B4' B9' B8' 59.5(2)
B5' B9' B8' 107.5(2)
B4' B9' B10' 105.7(2)
B5' B9' B10' 59.4(2)
B8' B9' B10' 108.1(3)
B4' B9' B12' 106.2(2)
B5' B9' B12' 107.4(2)
B8' B9' B12' 59.98(19)
B10' B9' B12' 60.3(2)
B5 B10 B12 108.0(2)
B5 B10 B6 59.63(19)
B12 B10 B6 108.4(2)
B5 B10 B11 107.5(2)
B12 B10 B11 60.0(2)
B6 B10 B11 60.2(2)
B5 B10 B9 60.0(2)
B12 B10 B9 59.6(2)
B6 B10 B9 107.6(2)
B11 B10 B9 107.2(2)
B5' B10' B9' 60.0(2)
B5' B10' B6' 60.09(19)
B9' B10' B6' 108.4(2)
B5' B10' B11' 107.8(2)
B9' B10' B11' 108.0(2)
B6' B10' B11' 60.1(2)
B5' B10' B12' 107.8(2)
B9' B10' B12' 60.2(2)
B6' B10' B12' 107.9(2)
B11' B10' B12' 59.66(19)
C2 B11 B7 59.28(19)
C2 B11 B12 106.1(2)
B7 B11 B12 60.6(2)
C2 B11 B10 105.5(2)
B7 B11 B10 108.4(3)
B12 B11 B10 59.8(2)
C2 B11 B6 59.01(17)
B7 B11 B6 108.3(2)
B12 B11 B6 107.9(3)
B10 B11 B6 59.7(2)
B12' B11' C2' 107.9(2)
B12' B11' B10' 60.3(2)
C2' B11' B10' 107.2(2)
B12' B11' B6' 108.4(2)
C2' B11' B6' 59.45(18)
B10' B11' B6' 59.92(19)
B12' B11' B7' 60.03(18)
C2' B11' B7' 59.97(18)
B10' B11' B7' 108.0(2)
B6' B11' B7' 107.8(2)
B8 B12 B9 60.1(2)
B8 B12 B10 108.5(2)
B9 B12 B10 60.5(2)
B8 B12 B11 107.3(2)
B9 B12 B11 108.0(2)
B10 B12 B11 60.2(2)
B8 B12 B7 59.4(2)
B9 B12 B7 107.3(2)
B10 B12 B7 107.6(2)
B11 B12 B7 59.3(2)
B11' B12' B8' 108.1(2)
B11' B12' B7' 60.25(19)
B8' B12' B7' 60.15(19)
B11' B12' B9' 107.8(2)
B8' B12' B9' 59.6(2)
B7' B12' B9' 107.8(2)
B11' B12' B10' 60.0(2)
B8' B12' B10' 107.2(2)
B7' B12' B10' 107.9(2)
B9' B12' B10' 59.5(2)

loop_
_geom_bond_atom_site_label_1
_geom_bond_atom_site_label_2
_geom_bond_distance
O1 C19 1.420(3)
O1' C19' 1.419(3)
C1 C11 1.547(3)
C1 C2 1.672(3)
C1 B4 1.685(4)
C1 B5 1.701(4)
C1 B6 1.719(4)
C1 B3 1.734(4)
C1' C11' 1.545(3)
C1' B4' 1.687(3)
C1' B3' 1.699(4)
C1' B6' 1.702(4)
C1' C2' 1.702(4)
C1' B5' 1.706(4)
C2 B3 1.696(4)
C2 B11 1.715(4)
C2 B7 1.716(5)
C2 B6 1.719(4)
C2' B3' 1.727(4)
C2' B6' 1.751(5)
C2' B11' 1.762(5)
C2' B7' 1.766(4)
C11 C12 1.510(3)
C11 C19 1.557(3)
C11' C12' 1.518(3)
C11' C19' 1.546(3)
C12 C13 1.389(3)
C12 C17 1.392(3)
C12' C17' 1.381(3)
C12' C13' 1.387(3)
C13 C14 1.383(4)
C13' C14' 1.377(4)
C14 C15 1.379(4)
C14' C15' 1.377(4)
C15 C16 1.377(4)
C15' C16' 1.371(4)
C16 C17 1.387(4)
C16' C17' 1.389(4)
C17 C18 1.502(4)
C17' C18' 1.490(4)
C18 C19 1.528(4)
C18' C19' 1.537(4)
B3 B4 1.743(5)
B3 B7 1.749(5)
B3 B8 1.766(5)
B3' B4' 1.716(4)
B3' B7' 1.740(4)
B3' B8' 1.760(4)
B4 B9 1.742(5)
B4 B5 1.750(5)
B4 B8 1.762(5)
B4' B5' 1.702(5)
B4' B9' 1.718(5)
B4' B8' 1.724(4)
B5 B6 1.753(5)
B5 B10 1.761(5)
B5 B9 1.769(5)
B5' B10' 1.739(5)
B5' B9' 1.751(5)
B5' B6' 1.755(5)
B6 B10 1.765(5)
B6 B11 1.774(5)
B6' B10' 1.766(5)
B6' B11' 1.769(5)
B7 B8 1.752(6)
B7 B11 1.754(5)
B7 B12 1.777(5)
B7' B12' 1.767(5)
B7' B8' 1.770(5)
B7' B11' 1.771(5)
B8 B12 1.760(5)
B8 B9 1.762(5)
B8' B9' 1.757(6)
B8' B12' 1.764(5)
B9 B12 1.759(5)
B9 B10 1.775(5)
B9' B10' 1.760(6)
B9' B12' 1.772(5)
B10 B12 1.765(5)
B10 B11 1.771(6)
B10' B11' 1.768(5)
B10' B12' 1.774(5)
B11 B12 1.767(5)
B11' B12' 1.762(5)
